data_7700520
loop_
_publ_author_name
'Yuvaraj, K.'
'Jones, Cameron'

_publ_section_title
;
 Synthesis and reactivity of boryl substituted silaimines.
;
_journal_issue 31
_journal_name_full 'Dalton transactions (Cambridge, England : 2003)'
_journal_page_first 11961
_journal_page_last 11965
_journal_paper_doi 10.1039/c9dt02657f
_journal_volume 48
_journal_year 2019
_chemical_formula_sum 'C27 H36 B N3 O'
_chemical_formula_weight 429.40
_space_group_crystal_system monoclinic
_space_group_IT_number 14
_space_group_name_Hall '-P 2ybc'
_space_group_name_H-M_alt 'P 1 21/c 1'
_symmetry_space_group_name_Hall '-P 2ybc'
_symmetry_space_group_name_H-M 'P 1 21/c 1'
_atom_sites_solution_hydrogens mixed
_audit_creation_method SHELXL-2016/6
_audit_update_record
;
2019-06-24 deposited with the CCDC.    2019-07-12 downloaded from the CCDC.
;
_cell_angle_alpha 90
_cell_angle_beta 96.8040(10)
_cell_angle_gamma 90
_cell_formula_units_Z 4
_cell_length_a 12.69160(10)
_cell_length_b 9.19770(10)
_cell_length_c 22.4558(2)
_cell_measurement_reflns_used 19135
_cell_measurement_temperature 123(2)
_cell_measurement_theta_max 76.7250
_cell_measurement_theta_min 3.4960
_cell_volume 2602.88(4)
_computing_cell_refinement 'CrysAlisPro 1.171.39.46 (Rigaku OD, 2018)'
_computing_data_collection 'CrysAlisPro 1.171.39.46 (Rigaku OD, 2018)'
_computing_data_reduction 'CrysAlisPro 1.171.39.46 (Rigaku OD, 2018)'
_computing_molecular_graphics xseed
_computing_publication_material Ciftab
_computing_structure_refinement 'SHELXL-2016/6 (Sheldrick, 2016)'
_computing_structure_solution 'SHELXT 2014/5 (Sheldrick, 2014)'
_diffrn_ambient_temperature 123(2)
_diffrn_measured_fraction_theta_full 1.000
_diffrn_measured_fraction_theta_max 1.000
_diffrn_measurement_device_type 'XtaLAB Synergy, Dualflex, HyPix'
_diffrn_radiation_type CuK\a
_diffrn_radiation_wavelength 1.54184
_diffrn_reflns_av_R_equivalents 0.0386
_diffrn_reflns_av_unetI/netI 0.0265
_diffrn_reflns_Laue_measured_fraction_full 1.000
_diffrn_reflns_Laue_measured_fraction_max 1.000
_diffrn_reflns_limit_h_max 10
_diffrn_reflns_limit_h_min -15
_diffrn_reflns_limit_k_max 11
_diffrn_reflns_limit_k_min -9
_diffrn_reflns_limit_l_max 27
_diffrn_reflns_limit_l_min -27
_diffrn_reflns_number 26554
_diffrn_reflns_point_group_measured_fraction_full 1.000
_diffrn_reflns_point_group_measured_fraction_max 1.000
_diffrn_reflns_theta_full 67.684
_diffrn_reflns_theta_max 68.997
_diffrn_reflns_theta_min 3.507
_diffrn_source 'micro-focus sealed X-ray tube'
_exptl_absorpt_coefficient_mu 0.509
_exptl_absorpt_correction_T_max 1.00000
_exptl_absorpt_correction_T_min 0.87599
_exptl_absorpt_correction_type multi-scan
_exptl_absorpt_process_details
;
CrysAlisPro 1.171.39.46 (Rigaku Oxford Diffraction, 2018)
Empirical absorption correction using spherical harmonics,
 implemented in SCALE3 ABSPACK scaling algorithm.
;
_exptl_crystal_colour colorless
_exptl_crystal_density_diffrn 1.096
_exptl_crystal_description block
_exptl_crystal_F_000 928
_exptl_crystal_size_max 0.240
_exptl_crystal_size_mid 0.210
_exptl_crystal_size_min 0.200
_refine_diff_density_max 0.308
_refine_diff_density_min -0.294
_refine_diff_density_rms 0.052
_refine_ls_extinction_method none
_refine_ls_goodness_of_fit_ref 1.048
_refine_ls_hydrogen_treatment mixed
_refine_ls_matrix_type full
_refine_ls_number_parameters 305
_refine_ls_number_reflns 4838
_refine_ls_number_restraints 0
_refine_ls_restrained_S_all 1.048
_refine_ls_R_factor_all 0.0468
_refine_ls_R_factor_gt 0.0445
_refine_ls_shift/su_max 0.000
_refine_ls_shift/su_mean 0.000
_refine_ls_structure_factor_coef Fsqd
_refine_ls_weighting_details 'w=1/[\s^2^(Fo^2^)+(0.0603P)^2^+0.8536P] where P=(Fo^2^+2Fc^2^)/3'
_refine_ls_weighting_scheme calc
_refine_ls_wR_factor_gt 0.1148
_refine_ls_wR_factor_ref 0.1166
_reflns_Friedel_coverage 0.000
_reflns_number_gt 4481
_reflns_number_total 4838
_reflns_threshold_expression 'I > 2\s(I)'
_cod_data_source_file c9dt02657f2.cif
_cod_data_source_block Cj1368
_cod_depositor_comments 'Adding full bibliography for 7700519--7700526.cif.'
_cod_database_code 7700520
_shelx_shelxl_version_number 2016/6
_shelx_space_group_comment
;
The symmetry employed for this shelxl refinement is uniquely defined
by the following loop, which should always be used as a source of
symmetry information in preference to the above space-group names.
They are only intended as comments.
;
_shelx_estimated_absorpt_t_min 0.887
_shelx_estimated_absorpt_t_max 0.905

loop_
_space_group_symop_operation_xyz
'x, y, z'
'-x, y+1/2, -z+1/2'
'-x, -y, -z'
'x, -y-1/2, z-1/2'

loop_
_atom_site_label
_atom_site_type_symbol
_atom_site_fract_x
_atom_site_fract_y
_atom_site_fract_z
_atom_site_U_iso_or_equiv
_atom_site_adp_type
_atom_site_occupancy
_atom_site_site_symmetry_order
_atom_site_calc_flag
_atom_site_refinement_flags_posn
_atom_site_refinement_flags_adp
O1 O 0.72107(10) 0.32243(11) 0.39964(5) 0.0527(3) Uani 1 1 d . .
N1 N 0.68197(8) 0.57167(11) 0.39411(5) 0.0270(2) Uani 1 1 d . .
C1 C 0.70400(10) 0.44812(14) 0.39714(5) 0.0292(3) Uani 1 1 d . .
B1 B 0.69556(10) 0.72664(14) 0.39190(5) 0.0201(3) Uani 1 1 d . .
N2 N 0.78731(7) 0.80804(10) 0.41366(4) 0.0205(2) Uani 1 1 d . .
C2 C 0.76485(9) 0.95507(13) 0.40120(5) 0.0231(2) Uani 1 1 d . .
H2 H 0.8181(12) 1.0322(17) 0.4134(6) 0.030(4) Uiso 1 1 d . .
N3 N 0.61923(7) 0.82881(10) 0.36667(4) 0.0199(2) Uani 1 1 d . .
C3 C 0.66539(9) 0.96712(13) 0.37381(5) 0.0234(3) Uani 1 1 d . .
H3 H 0.6262(12) 1.0522(17) 0.3603(7) 0.031(4) Uiso 1 1 d . .
C4 C 0.89126(8) 0.75752(12) 0.43664(5) 0.0213(2) Uani 1 1 d . .
C5 C 0.95501(9) 0.69423(13) 0.39670(5) 0.0254(3) Uani 1 1 d . .
C6 C 1.05632(10) 0.64815(15) 0.41979(6) 0.0320(3) Uani 1 1 d . .
H6 H 1.101115 0.605061 0.393696 0.038 Uiso 1 1 calc R U
C7 C 1.09273(10) 0.66392(16) 0.47973(6) 0.0357(3) Uani 1 1 d . .
H7 H 1.162144 0.632068 0.494470 0.043 Uiso 1 1 calc R U
C8 C 1.02847(10) 0.72608(15) 0.51863(6) 0.0311(3) Uani 1 1 d . .
H8 H 1.054324 0.736308 0.559878 0.037 Uiso 1 1 calc R U
C9 C 0.92648(9) 0.77368(13) 0.49794(5) 0.0237(3) Uani 1 1 d . .
C10 C 0.91779(10) 0.67740(15) 0.33021(6) 0.0306(3) Uani 1 1 d . .
H10 H 0.841024 0.704783 0.323933 0.037 Uiso 1 1 calc R U
C11 C 0.92610(17) 0.5210(2) 0.30946(8) 0.0644(5) Uani 1 1 d . .
H11A H 0.892612 0.511969 0.268004 0.097 Uiso 1 1 calc R U
H11B H 0.890029 0.456848 0.335411 0.097 Uiso 1 1 calc R U
H11C H 1.001011 0.493288 0.311587 0.097 Uiso 1 1 calc R U
C12 C 0.9760(2) 0.7805(3) 0.29344(8) 0.0842(8) Uani 1 1 d . .
H12A H 0.962120 0.880874 0.304928 0.126 Uiso 1 1 calc R U
H12B H 0.951394 0.766659 0.250786 0.126 Uiso 1 1 calc R U
H12C H 1.052372 0.761070 0.300701 0.126 Uiso 1 1 calc R U
C13 C 0.85304(9) 0.83575(14) 0.54047(5) 0.0264(3) Uani 1 1 d . .
H13 H 0.804912 0.906692 0.517015 0.032 Uiso 1 1 calc R U
C14 C 0.78334(13) 0.71588(17) 0.56170(7) 0.0448(4) Uani 1 1 d . .
H14A H 0.827790 0.645841 0.586105 0.067 Uiso 1 1 calc R U
H14B H 0.745752 0.666167 0.526855 0.067 Uiso 1 1 calc R U
H14C H 0.731692 0.758601 0.585773 0.067 Uiso 1 1 calc R U
C15 C 0.91111(12) 0.91808(19) 0.59347(7) 0.0431(4) Uani 1 1 d . .
H15A H 0.955851 0.850406 0.618951 0.065 Uiso 1 1 calc R U
H15B H 0.859227 0.962802 0.616850 0.065 Uiso 1 1 calc R U
H15C H 0.955572 0.993959 0.578663 0.065 Uiso 1 1 calc R U
C16 C 0.51497(9) 0.80586(12) 0.33546(5) 0.0207(2) Uani 1 1 d . .
C17 C 0.42869(9) 0.79282(13) 0.36868(5) 0.0250(3) Uani 1 1 d . .
C18 C 0.32846(10) 0.76885(15) 0.33719(6) 0.0320(3) Uani 1 1 d . .
H18 H 0.268601 0.759630 0.358622 0.038 Uiso 1 1 calc R U
C19 C 0.31514(10) 0.75838(15) 0.27551(6) 0.0344(3) Uani 1 1 d . .
H19 H 0.246522 0.741273 0.254855 0.041 Uiso 1 1 calc R U
C20 C 0.40143(10) 0.77272(14) 0.24355(6) 0.0305(3) Uani 1 1 d . .
H20 H 0.391184 0.765557 0.201051 0.037 Uiso 1 1 calc R U
C21 C 0.50310(9) 0.79749(12) 0.27267(5) 0.0237(3) Uani 1 1 d . .
C22 C 0.44225(10) 0.80140(16) 0.43662(6) 0.0316(3) Uani 1 1 d . .
H22 H 0.517123 0.831062 0.449983 0.038 Uiso 1 1 calc R U
C23 C 0.42425(17) 0.6526(2) 0.46374(8) 0.0568(5) Uani 1 1 d . .
H23A H 0.350921 0.621637 0.451762 0.085 Uiso 1 1 calc R U
H23B H 0.437187 0.658836 0.507567 0.085 Uiso 1 1 calc R U
H23C H 0.473086 0.581840 0.449322 0.085 Uiso 1 1 calc R U
C24 C 0.36928(13) 0.9142(2) 0.45971(7) 0.0500(4) Uani 1 1 d . .
H24A H 0.382559 1.009337 0.442416 0.075 Uiso 1 1 calc R U
H24B H 0.383097 0.919679 0.503527 0.075 Uiso 1 1 calc R U
H24C H 0.295192 0.886231 0.448068 0.075 Uiso 1 1 calc R U
C25 C 0.59770(10) 0.81110(14) 0.23725(5) 0.0269(3) Uani 1 1 d . .
H25 H 0.653420 0.868993 0.262034 0.032 Uiso 1 1 calc R U
C26 C 0.64455(11) 0.66117(15) 0.22688(6) 0.0331(3) Uani 1 1 d . .
H26A H 0.592218 0.602690 0.201732 0.050 Uiso 1 1 calc R U
H26B H 0.662946 0.612449 0.265522 0.050 Uiso 1 1 calc R U
H26C H 0.708471 0.672373 0.206734 0.050 Uiso 1 1 calc R U
C27 C 0.57088(12) 0.89059(16) 0.17749(6) 0.0382(3) Uani 1 1 d . .
H27A H 0.636321 0.909808 0.159649 0.057 Uiso 1 1 calc R U
H27B H 0.535627 0.982839 0.184382 0.057 Uiso 1 1 calc R U
H27C H 0.523521 0.830026 0.150179 0.057 Uiso 1 1 calc R U

loop_
_atom_site_aniso_label
_atom_site_aniso_U_11
_atom_site_aniso_U_22
_atom_site_aniso_U_33
_atom_site_aniso_U_23
_atom_site_aniso_U_13
_atom_site_aniso_U_12
O1 0.0802(8) 0.0215(6) 0.0496(6) -0.0018(4) -0.0208(6) 0.0105(5)
N1 0.0241(5) 0.0202(6) 0.0361(6) 0.0010(4) 0.0011(4) 0.0005(4)
C1 0.0342(7) 0.0232(7) 0.0274(6) -0.0001(5) -0.0081(5) 0.0014(5)
B1 0.0200(6) 0.0199(7) 0.0209(6) 0.0000(5) 0.0039(5) 0.0015(5)
N2 0.0189(5) 0.0187(5) 0.0239(5) 0.0008(4) 0.0027(4) 0.0009(4)
C2 0.0256(6) 0.0181(6) 0.0254(6) 0.0005(5) 0.0024(4) -0.0018(5)
N3 0.0195(5) 0.0182(5) 0.0217(5) -0.0006(4) 0.0012(4) 0.0009(4)
C3 0.0274(6) 0.0169(6) 0.0255(6) 0.0006(5) 0.0016(4) 0.0014(5)
C4 0.0172(5) 0.0197(6) 0.0271(6) 0.0018(5) 0.0036(4) -0.0010(4)
C5 0.0232(6) 0.0248(6) 0.0291(6) 0.0001(5) 0.0071(5) -0.0013(5)
C6 0.0235(6) 0.0355(7) 0.0385(7) -0.0016(6) 0.0101(5) 0.0047(5)
C7 0.0206(6) 0.0440(8) 0.0420(7) 0.0028(6) 0.0018(5) 0.0079(5)
C8 0.0249(6) 0.0381(8) 0.0292(6) 0.0013(5) -0.0010(5) 0.0024(5)
C9 0.0217(5) 0.0232(6) 0.0265(6) 0.0014(5) 0.0039(4) -0.0005(4)
C10 0.0290(6) 0.0366(7) 0.0275(6) -0.0029(5) 0.0086(5) -0.0002(5)
C11 0.0834(13) 0.0565(12) 0.0502(10) -0.0233(9) -0.0051(9) 0.0180(10)
C12 0.1068(17) 0.114(2) 0.0308(8) 0.0125(10) 0.0051(9) -0.0624(15)
C13 0.0262(6) 0.0292(7) 0.0241(6) -0.0010(5) 0.0044(5) 0.0029(5)
C14 0.0501(9) 0.0382(8) 0.0515(9) -0.0008(7) 0.0289(7) -0.0025(7)
C15 0.0404(8) 0.0540(10) 0.0346(7) -0.0136(7) 0.0028(6) 0.0008(7)
C16 0.0197(5) 0.0164(5) 0.0253(6) -0.0005(4) -0.0001(4) 0.0022(4)
C17 0.0228(6) 0.0216(6) 0.0307(6) -0.0009(5) 0.0035(5) 0.0033(4)
C18 0.0218(6) 0.0314(7) 0.0431(7) -0.0004(6) 0.0042(5) 0.0004(5)
C19 0.0246(6) 0.0320(7) 0.0440(7) -0.0021(6) -0.0073(5) -0.0011(5)
C20 0.0351(7) 0.0261(7) 0.0280(6) -0.0023(5) -0.0059(5) -0.0003(5)
C21 0.0282(6) 0.0165(6) 0.0258(6) -0.0010(4) 0.0008(5) 0.0014(4)
C22 0.0264(6) 0.0398(8) 0.0301(6) -0.0022(5) 0.0088(5) 0.0043(5)
C23 0.0819(13) 0.0528(11) 0.0397(8) 0.0106(8) 0.0233(8) 0.0148(9)
C24 0.0543(9) 0.0507(10) 0.0465(9) -0.0129(7) 0.0119(7) 0.0149(8)
C25 0.0337(6) 0.0238(6) 0.0235(6) -0.0014(5) 0.0043(5) -0.0011(5)
C26 0.0386(7) 0.0293(7) 0.0323(7) 0.0007(5) 0.0080(5) 0.0052(5)
C27 0.0536(9) 0.0320(8) 0.0308(7) 0.0063(6) 0.0119(6) 0.0079(6)

loop_
_atom_type_symbol
_atom_type_description
_atom_type_scat_dispersion_real
_atom_type_scat_dispersion_imag
_atom_type_scat_source
C C 0.0181 0.0091 'International Tables Vol C Tables 4.2.6.8 and 6.1.1.4'
H H 0.0000 0.0000 'International Tables Vol C Tables 4.2.6.8 and 6.1.1.4'
B B 0.0090 0.0039 'International Tables Vol C Tables 4.2.6.8 and 6.1.1.4'
N N 0.0311 0.0180 'International Tables Vol C Tables 4.2.6.8 and 6.1.1.4'
O O 0.0492 0.0322 'International Tables Vol C Tables 4.2.6.8 and 6.1.1.4'

loop_
_geom_angle_atom_site_label_1
_geom_angle_atom_site_label_2
_geom_angle_atom_site_label_3
_geom_angle
C1 N1 B1 159.40(12)
N1 C1 O1 176.80(15)
N3 B1 N2 106.34(10)
N3 B1 N1 126.27(11)
N2 B1 N1 127.39(11)
C2 N2 B1 107.47(9)
C2 N2 C4 122.67(9)
B1 N2 C4 129.32(10)
C3 C2 N2 109.20(10)
C3 C2 H2 129.7(9)
N2 C2 H2 121.1(9)
C3 N3 B1 107.41(9)
C3 N3 C16 122.48(9)
B1 N3 C16 130.01(10)
C2 C3 N3 109.58(10)
C2 C3 H3 129.6(9)
N3 C3 H3 120.8(9)
C5 C4 C9 121.99(10)
C5 C4 N2 118.63(10)
C9 C4 N2 119.38(10)
C6 C5 C4 117.68(11)
C6 C5 C10 120.00(11)
C4 C5 C10 122.31(11)
C7 C6 C5 121.26(12)
C7 C6 H6 119.4
C5 C6 H6 119.4
C6 C7 C8 120.29(12)
C6 C7 H7 119.9
C8 C7 H7 119.9
C7 C8 C9 120.79(12)
C7 C8 H8 119.6
C9 C8 H8 119.6
C8 C9 C4 117.98(11)
C8 C9 C13 121.50(11)
C4 C9 C13 120.48(10)
C12 C10 C5 111.02(12)
C12 C10 C11 111.80(16)
C5 C10 C11 111.89(12)
C12 C10 H10 107.3
C5 C10 H10 107.3
C11 C10 H10 107.3
C10 C11 H11A 109.5
C10 C11 H11B 109.5
H11A C11 H11B 109.5
C10 C11 H11C 109.5
H11A C11 H11C 109.5
H11B C11 H11C 109.5
C10 C12 H12A 109.5
C10 C12 H12B 109.5
H12A C12 H12B 109.5
C10 C12 H12C 109.5
H12A C12 H12C 109.5
H12B C12 H12C 109.5
C9 C13 C14 110.24(11)
C9 C13 C15 113.62(10)
C14 C13 C15 111.08(12)
C9 C13 H13 107.2
C14 C13 H13 107.2
C15 C13 H13 107.2
C13 C14 H14A 109.5
C13 C14 H14B 109.5
H14A C14 H14B 109.5
C13 C14 H14C 109.5
H14A C14 H14C 109.5
H14B C14 H14C 109.5
C13 C15 H15A 109.5
C13 C15 H15B 109.5
H15A C15 H15B 109.5
C13 C15 H15C 109.5
H15A C15 H15C 109.5
H15B C15 H15C 109.5
C17 C16 C21 122.20(10)
C17 C16 N3 119.03(10)
C21 C16 N3 118.77(10)
C18 C17 C16 117.78(11)
C18 C17 C22 120.33(11)
C16 C17 C22 121.88(10)
C19 C18 C17 121.01(12)
C19 C18 H18 119.5
C17 C18 H18 119.5
C18 C19 C20 120.24(12)
C18 C19 H19 119.9
C20 C19 H19 119.9
C19 C20 C21 121.14(12)
C19 C20 H20 119.4
C21 C20 H20 119.4
C20 C21 C16 117.63(11)
C20 C21 C25 120.78(11)
C16 C21 C25 121.57(10)
C17 C22 C24 112.15(11)
C17 C22 C23 110.50(12)
C24 C22 C23 110.45(12)
C17 C22 H22 107.9
C24 C22 H22 107.9
C23 C22 H22 107.9
C22 C23 H23A 109.5
C22 C23 H23B 109.5
H23A C23 H23B 109.5
C22 C23 H23C 109.5
H23A C23 H23C 109.5
H23B C23 H23C 109.5
C22 C24 H24A 109.5
C22 C24 H24B 109.5
H24A C24 H24B 109.5
C22 C24 H24C 109.5
H24A C24 H24C 109.5
H24B C24 H24C 109.5
C21 C25 C26 110.50(10)
C21 C25 C27 112.97(11)
C26 C25 C27 110.30(10)
C21 C25 H25 107.6
C26 C25 H25 107.6
C27 C25 H25 107.6
C25 C26 H26A 109.5
C25 C26 H26B 109.5
H26A C26 H26B 109.5
C25 C26 H26C 109.5
H26A C26 H26C 109.5
H26B C26 H26C 109.5
C25 C27 H27A 109.5
C25 C27 H27B 109.5
H27A C27 H27B 109.5
C25 C27 H27C 109.5
H27A C27 H27C 109.5
H27B C27 H27C 109.5

loop_
_geom_bond_atom_site_label_1
_geom_bond_atom_site_label_2
_geom_bond_distance
O1 C1 1.1763(16)
N1 C1 1.1703(16)
N1 B1 1.4374(17)
B1 N3 1.4185(16)
B1 N2 1.4214(16)
N2 C2 1.4034(15)
N2 C4 1.4357(14)
C2 C3 1.3416(17)
C2 H2 0.995(15)
N3 C3 1.4018(15)
N3 C16 1.4377(14)
C3 H3 0.957(16)
C4 C5 1.4036(16)
C4 C9 1.4039(16)
C5 C6 1.3942(18)
C5 C10 1.5197(17)
C6 C7 1.3780(19)
C6 H6 0.9500
C7 C8 1.3871(19)
C7 H7 0.9500
C8 C9 1.3930(17)
C8 H8 0.9500
C9 C13 1.5223(16)
C10 C12 1.507(2)
C10 C11 1.520(2)
C10 H10 1.0000
C11 H11A 0.9800
C11 H11B 0.9800
C11 H11C 0.9800
C12 H12A 0.9800
C12 H12B 0.9800
C12 H12C 0.9800
C13 C14 1.5249(19)
C13 C15 1.5249(18)
C13 H13 1.0000
C14 H14A 0.9800
C14 H14B 0.9800
C14 H14C 0.9800
C15 H15A 0.9800
C15 H15B 0.9800
C15 H15C 0.9800
C16 C17 1.4012(16)
C16 C21 1.4023(16)
C17 C18 1.3976(17)
C17 C22 1.5170(17)
C18 C19 1.379(2)
C18 H18 0.9500
C19 C20 1.385(2)
C19 H19 0.9500
C20 C21 1.3945(17)
C20 H20 0.9500
C21 C25 1.5218(17)
C22 C24 1.5222(19)
C22 C23 1.526(2)
C22 H22 1.0000
C23 H23A 0.9800
C23 H23B 0.9800
C23 H23C 0.9800
C24 H24A 0.9800
C24 H24B 0.9800
C24 H24C 0.9800
C25 C26 1.5304(17)
C25 C27 1.5308(18)
C25 H25 1.0000
C26 H26A 0.9800
C26 H26B 0.9800
C26 H26C 0.9800
C27 H27A 0.9800
C27 H27B 0.9800
C27 H27C 0.9800
